data_4109851
loop_
_publ_author_name
'Tsuyoshi Murata'
'Yasushi Morita'
'Yumi Yakiyama'
'Kozo Fukui'
'Hideki Yamochi'
'Gunzi Saito'
'Kazuhiro Nakasuji'

_publ_contact_author_email morita@chem.sci.osaka-u.ac.jp
_publ_contact_author_fax +81-6-6850-5395
_publ_contact_author_name 'Morita Yasushi'
_publ_contact_author_phone +81-6-6850-5393
_publ_section_title
;
 Hydrogen-Bond Interaction in Organic Conductors: Redox Activation,
 Molecular Recognition, Structural Regulation, and Proton Transfer in
 Donor-Acceptor Charge-Transfer Complexes of TTF-Imidazole
;
_journal_name_full 'Journal of the American Chemical Society'
_journal_page_first 10837
_journal_page_last 10846
_journal_paper_doi 10.1021/ja072607m
_journal_volume 129
_journal_year 2007
_chemical_formula_moiety '2(C9 H6 N2 S4), 2(C13 H4 N4 O9), C2 H3 N'
_chemical_formula_sum 'C46 H23 N13 O18 S8'
_chemical_formula_weight 1302.25
_chemical_name_common TTFIm-TENF
_space_group_IT_number 14
_symmetry_cell_setting monoclinic
_symmetry_Int_Tables_number 14
_symmetry_space_group_name_Hall '-P 2yn'
_symmetry_space_group_name_H-M 'P 1 21/n 1'
_atom_sites_solution_hydrogens geom
_atom_sites_solution_primary direct
_atom_sites_solution_secondary difmap
_audit_creation_method SHELXL-97
_cell_angle_alpha 90.00
_cell_angle_beta 109.406(9)
_cell_angle_gamma 90.00
_cell_formula_units_Z 4
_cell_length_a 26.714(5)
_cell_length_b 7.2769(15)
_cell_length_c 28.486(6)
_cell_measurement_reflns_used 34483
_cell_measurement_temperature 200(2)
_cell_measurement_theta_max 27.7
_cell_measurement_theta_min 3.0
_cell_volume 5222.9(18)
_computing_cell_refinement PROCESS-AUTO
_computing_data_collection PROCESS-AUTO
_computing_data_reduction 'teXsan Ver. 2.0'
_computing_publication_material 'teXsan Ver. 2.0'
_computing_structure_refinement SHELXL97
_computing_structure_solution SHELXS97
_diffrn_ambient_temperature 200(2)
_diffrn_detector_area_resol_mean 10.00
_diffrn_measured_fraction_theta_full 0.982
_diffrn_measured_fraction_theta_max 0.982
_diffrn_measurement_device_type 'Rigaku RAXIS-RAPID Imaging Plate'
_diffrn_measurement_method \w
_diffrn_radiation_monochromator graphite
_diffrn_radiation_source 'fine-focus sealed tube'
_diffrn_radiation_type MoK\a
_diffrn_radiation_wavelength 0.71075
_diffrn_reflns_av_R_equivalents 0.0584
_diffrn_reflns_av_sigmaI/netI 0.0695
_diffrn_reflns_limit_h_max 34
_diffrn_reflns_limit_h_min -34
_diffrn_reflns_limit_k_max 9
_diffrn_reflns_limit_k_min -9
_diffrn_reflns_limit_l_max 36
_diffrn_reflns_limit_l_min -36
_diffrn_reflns_number 40065
_diffrn_reflns_theta_full 27.48
_diffrn_reflns_theta_max 27.48
_diffrn_reflns_theta_min 3.03
_exptl_absorpt_coefficient_mu 0.432
_exptl_absorpt_correction_T_max 0.979
_exptl_absorpt_correction_T_min 0.501
_exptl_absorpt_correction_type multi-scan
_exptl_absorpt_process_details '(Higashi, 1995)'
_exptl_crystal_colour black
_exptl_crystal_density_diffrn 1.656
_exptl_crystal_description platelet
_exptl_crystal_F_000 2648
_exptl_crystal_size_max 0.800
_exptl_crystal_size_mid 0.100
_exptl_crystal_size_min 0.050
_refine_diff_density_max 0.625
_refine_diff_density_min -0.286
_refine_diff_density_rms 0.066
_refine_ls_extinction_method none
_refine_ls_goodness_of_fit_ref 0.917
_refine_ls_hydrogen_treatment noref
_refine_ls_matrix_type full
_refine_ls_number_parameters 766
_refine_ls_number_reflns 11782
_refine_ls_number_restraints 0
_refine_ls_restrained_S_all 0.917
_refine_ls_R_factor_all 0.0851
_refine_ls_R_factor_gt 0.0479
_refine_ls_shift/su_max 0.001
_refine_ls_shift/su_mean 0.000
_refine_ls_structure_factor_coef Fsqd
_refine_ls_weighting_details 'calc w=1/[\s^2^(Fo^2^)+(0.0723P)^2^+0.0000P] where P=(Fo^2^+2Fc^2^)/3'
_refine_ls_weighting_scheme calc
_refine_ls_wR_factor_gt 0.1182
_refine_ls_wR_factor_ref 0.1277
_reflns_number_gt 7037
_reflns_number_total 11782
_reflns_threshold_expression >2sigma(I)
_cod_data_source_file ja072607msi20070707_051831.cif
_cod_data_source_block TTFIm-TENF
_cod_original_cell_volume 5223.0(18)
_cod_original_sg_symbol_H-M 'P 21/n '
_cod_database_code 4109851

loop_
_symmetry_equiv_pos_as_xyz
'x, y, z'
'-x+1/2, y+1/2, -z+1/2'
'-x, -y, -z'
'x-1/2, -y-1/2, z-1/2'

loop_
_atom_site_label
_atom_site_type_symbol
_atom_site_fract_x
_atom_site_fract_y
_atom_site_fract_z
_atom_site_U_iso_or_equiv
_atom_site_adp_type
_atom_site_occupancy
_atom_site_symmetry_multiplicity
_atom_site_calc_flag
S1 S 0.51445(3) -0.10321(11) 0.79009(2) 0.04155(18) Uani 1 1 d
S2 S 0.62590(3) -0.13633(10) 0.85635(2) 0.03771(17) Uani 1 1 d
S3 S 0.54268(3) -0.26334(11) 0.69882(2) 0.04053(18) Uani 1 1 d
S4 S 0.65561(3) -0.30545(10) 0.76017(3) 0.03869(17) Uani 1 1 d
S5 S 0.34640(3) 0.16720(11) 0.59612(3) 0.0462(2) Uani 1 1 d
S6 S 0.46240(3) 0.22026(13) 0.64531(3) 0.0548(2) Uani 1 1 d
S7 S 0.36356(3) 0.18208(11) 0.48750(3) 0.04461(19) Uani 1 1 d
S8 S 0.47792(3) 0.25029(16) 0.53800(3) 0.0714(3) Uani 1 1 d
O1 O 0.51721(7) 0.3620(3) 0.75749(7) 0.0454(5) Uani 1 1 d
O2 O 0.48244(11) 0.6510(4) 0.91737(10) 0.0707(7) Uani 1 1 d
O3 O 0.54713(12) 0.6340(5) 0.98667(10) 0.0993(10) Uani 1 1 d
O4 O 0.72097(10) 0.4185(3) 0.98938(7) 0.0666(7) Uani 1 1 d
O5 O 0.71222(8) 0.1932(3) 0.93725(7) 0.0467(5) Uani 1 1 d
O6 O 0.74477(8) 0.4894(3) 0.89123(7) 0.0433(5) Uani 1 1 d
O7 O 0.79085(8) 0.2581(3) 0.87968(7) 0.0483(5) Uani 1 1 d
O8 O 0.72670(8) 0.0318(3) 0.71145(7) 0.0477(5) Uani 1 1 d
O9 O 0.64232(8) 0.0344(3) 0.66975(7) 0.0472(5) Uani 1 1 d
O10 O 0.45625(7) -0.3253(3) 0.59996(7) 0.0488(5) Uani 1 1 d
O11 O 0.38214(10) -0.3479(4) 0.40284(8) 0.0664(7) Uani 1 1 d
O12 O 0.29674(9) -0.3455(3) 0.36728(7) 0.0535(6) Uani 1 1 d
O13 O 0.18187(8) -0.3370(3) 0.47041(7) 0.0506(5) Uani 1 1 d
O14 O 0.21893(8) -0.5037(3) 0.53666(8) 0.0556(6) Uani 1 1 d
O15 O 0.22464(8) -0.1462(3) 0.57050(8) 0.0560(6) Uani 1 1 d
O16 O 0.20393(9) -0.2960(4) 0.62811(8) 0.0766(8) Uani 1 1 d
O17 O 0.35034(11) -0.3879(6) 0.77924(9) 0.1305(16) Uani 1 1 d
O18 O 0.42622(9) -0.4434(4) 0.77665(8) 0.0766(8) Uani 1 1 d
N1 N 0.48846(11) 0.1151(3) 0.90982(8) 0.0480(6) Uani 1 1 d
N2 N 0.43951(10) 0.1003(4) 0.82988(9) 0.0472(6) Uani 1 1 d
N3 N 0.34820(11) 0.0875(4) 0.73723(9) 0.0613(8) Uani 1 1 d
N4 N 0.28243(11) 0.1214(5) 0.66483(10) 0.0666(8) Uani 1 1 d
N5 N 0.52765(13) 0.6109(4) 0.94225(11) 0.0562(7) Uani 1 1 d
N6 N 0.69756(10) 0.3368(3) 0.95106(8) 0.0434(6) Uani 1 1 d
N7 N 0.74958(9) 0.3449(3) 0.87105(8) 0.0366(5) Uani 1 1 d
N8 N 0.68025(10) 0.0670(3) 0.70693(8) 0.0379(5) Uani 1 1 d
N9 N 0.33662(11) -0.3420(3) 0.40391(9) 0.0453(6) Uani 1 1 d
N10 N 0.22079(10) -0.3952(4) 0.50361(9) 0.0464(6) Uani 1 1 d
N11 N 0.23529(10) -0.2492(4) 0.60714(9) 0.0524(7) Uani 1 1 d
N12 N 0.38127(10) -0.4044(4) 0.75686(9) 0.0496(6) Uani 1 1 d
N13 N 0.58308(13) 0.1315(4) 1.00100(11) 0.0688(9) Uani 1 1 d
C1 C 0.44051(15) 0.1934(5) 0.90537(12) 0.0575(9) Uani 1 1 d
C2 C 0.41146(13) 0.1847(5) 0.85679(12) 0.0572(9) Uani 1 1 d
C3 C 0.48612(12) 0.0610(4) 0.86322(10) 0.0405(7) Uani 1 1 d
C4 C 0.53018(11) -0.0230(4) 0.85164(9) 0.0357(6) Uani 1 1 d
C5 C 0.58017(11) -0.0414(4) 0.88121(9) 0.0385(6) Uani 1 1 d
C6 C 0.57949(10) -0.1697(4) 0.79651(9) 0.0338(6) Uani 1 1 d
C7 C 0.59159(10) -0.2390(4) 0.75755(9) 0.0332(6) Uani 1 1 d
C8 C 0.58376(12) -0.3778(4) 0.67251(10) 0.0432(7) Uani 1 1 d
C9 C 0.63454(12) -0.3969(4) 0.69971(11) 0.0448(7) Uani 1 1 d
C10 C 0.30173(16) 0.0645(7) 0.74671(14) 0.0854(13) Uani 1 1 d
C11 C 0.26201(15) 0.0849(7) 0.70258(15) 0.0885(14) Uani 1 1 d
C12 C 0.33450(12) 0.1218(5) 0.68738(11) 0.0513(8) Uani 1 1 d
C13 C 0.37264(12) 0.1520(4) 0.66181(10) 0.0439(7) Uani 1 1 d
C14 C 0.42464(12) 0.1751(4) 0.68257(10) 0.0477(7) Uani 1 1 d
C15 C 0.40857(11) 0.2002(4) 0.58928(10) 0.0439(7) Uani 1 1 d
C16 C 0.41574(12) 0.2085(4) 0.54424(11) 0.0448(7) Uani 1 1 d
C17 C 0.40500(14) 0.1787(5) 0.45158(12) 0.0591(9) Uani 1 1 d
C18 C 0.45593(14) 0.2056(6) 0.47394(13) 0.0734(11) Uani 1 1 d
C19 C 0.55977(10) 0.3523(4) 0.79025(9) 0.0337(6) Uani 1 1 d
C20 C 0.57342(10) 0.4163(3) 0.84310(9) 0.0315(6) Uani 1 1 d
C21 C 0.53972(11) 0.4883(4) 0.86588(10) 0.0366(6) Uani 1 1 d
C22 C 0.56180(12) 0.5269(4) 0.91623(10) 0.0402(7) Uani 1 1 d
C23 C 0.61405(12) 0.4860(4) 0.94368(9) 0.0410(7) Uani 1 1 d
C24 C 0.64599(11) 0.4080(4) 0.91953(9) 0.0351(6) Uani 1 1 d
C25 C 0.62757(10) 0.3802(3) 0.86814(9) 0.0298(6) Uani 1 1 d
C26 C 0.65154(10) 0.3092(3) 0.83123(9) 0.0289(5) Uani 1 1 d
C27 C 0.70259(10) 0.2764(3) 0.83148(9) 0.0320(6) Uani 1 1 d
C28 C 0.71184(10) 0.1943(3) 0.79119(9) 0.0330(6) Uani 1 1 d
C29 C 0.66918(11) 0.1540(3) 0.74923(9) 0.0330(6) Uani 1 1 d
C30 C 0.61749(10) 0.2007(3) 0.74484(9) 0.0329(6) Uani 1 1 d
C31 C 0.60989(10) 0.2773(3) 0.78607(9) 0.0302(6) Uani 1 1 d
C32 C 0.40875(11) -0.3318(4) 0.59092(10) 0.0382(6) Uani 1 1 d
C33 C 0.36728(10) -0.3238(4) 0.54087(9) 0.0351(6) Uani 1 1 d
C34 C 0.37491(11) -0.3251(4) 0.49516(10) 0.0388(6) Uani 1 1 d
C35 C 0.32998(11) -0.3312(4) 0.45346(9) 0.0362(6) Uani 1 1 d
C36 C 0.27977(11) -0.3418(3) 0.45628(9) 0.0357(6) Uani 1 1 d
C37 C 0.27365(10) -0.3474(3) 0.50266(9) 0.0337(6) Uani 1 1 d
C38 C 0.31701(10) -0.3305(4) 0.54639(9) 0.0336(6) Uani 1 1 d
C39 C 0.32399(10) -0.3306(4) 0.60058(9) 0.0358(6) Uani 1 1 d
C40 C 0.29060(10) -0.3131(4) 0.62843(10) 0.0420(7) Uani 1 1 d
C41 C 0.30893(12) -0.3418(5) 0.67936(10) 0.0472(8) Uani 1 1 d
C42 C 0.36204(11) -0.3736(4) 0.70283(10) 0.0399(7) Uani 1 1 d
C43 C 0.39856(10) -0.3704(4) 0.67776(9) 0.0367(6) Uani 1 1 d
C44 C 0.37858(10) -0.3477(4) 0.62653(9) 0.0343(6) Uani 1 1 d
C45 C 0.60870(14) 0.1824(5) 1.03889(13) 0.0579(9) Uani 1 1 d
C46 C 0.64235(17) 0.2490(6) 1.08740(14) 0.0811(12) Uani 1 1 d
H1 H 0.5177 0.0983 0.9400 0.058 Uiso 1 1 d
H2 H 0.3836 0.0812 0.7608 0.071 Uiso 1 1 d
H3 H 0.4300 0.2452 0.9315 0.066 Uiso 1 1 d
H4 H 0.3762 0.2297 0.8434 0.067 Uiso 1 1 d
H5 H 0.5904 -0.0034 0.9152 0.045 Uiso 1 1 d
H6 H 0.5703 -0.4274 0.6393 0.049 Uiso 1 1 d
H7 H 0.6591 -0.4589 0.6868 0.053 Uiso 1 1 d
H8 H 0.2970 0.0358 0.7782 0.096 Uiso 1 1 d
H9 H 0.2252 0.0737 0.6988 0.100 Uiso 1 1 d
H10 H 0.4407 0.1675 0.7183 0.056 Uiso 1 1 d
H11 H 0.3908 0.1576 0.4165 0.070 Uiso 1 1 d
H12 H 0.4806 0.1989 0.4555 0.087 Uiso 1 1 d
H13 H 0.5028 0.5112 0.8477 0.044 Uiso 1 1 d
H14 H 0.6278 0.5107 0.9786 0.049 Uiso 1 1 d
H15 H 0.7472 0.1661 0.7925 0.040 Uiso 1 1 d
H16 H 0.5885 0.1817 0.7147 0.039 Uiso 1 1 d
H17 H 0.4098 -0.3217 0.4926 0.045 Uiso 1 1 d
H18 H 0.2493 -0.3468 0.4266 0.043 Uiso 1 1 d
H19 H 0.2847 -0.3396 0.6981 0.055 Uiso 1 1 d
H20 H 0.4359 -0.3825 0.6947 0.044 Uiso 1 1 d
H21 H 0.6466 0.1598 1.1119 0.096 Uiso 1 1 d
H22 H 0.6762 0.2853 1.0857 0.096 Uiso 1 1 d
H23 H 0.6262 0.3575 1.0960 0.096 Uiso 1 1 d

loop_
_atom_site_aniso_label
_atom_site_aniso_U_11
_atom_site_aniso_U_22
_atom_site_aniso_U_33
_atom_site_aniso_U_23
_atom_site_aniso_U_13
_atom_site_aniso_U_12
S1 0.0348(4) 0.0559(5) 0.0300(3) -0.0039(3) 0.0055(3) 0.0004(3)
S2 0.0351(4) 0.0418(4) 0.0297(3) 0.0015(3) 0.0020(3) -0.0053(3)
S3 0.0329(4) 0.0581(5) 0.0274(3) -0.0010(3) 0.0057(3) -0.0011(3)
S4 0.0309(4) 0.0421(4) 0.0417(4) 0.0059(3) 0.0101(3) -0.0019(3)
S5 0.0368(4) 0.0592(5) 0.0348(4) -0.0032(3) 0.0012(3) -0.0030(4)
S6 0.0345(4) 0.0801(6) 0.0388(4) 0.0076(4) -0.0026(3) -0.0021(4)
S7 0.0404(4) 0.0510(4) 0.0352(4) -0.0017(3) 0.0028(3) 0.0014(3)
S8 0.0364(5) 0.1219(9) 0.0507(5) 0.0012(5) 0.0075(4) -0.0004(5)
O1 0.0310(10) 0.0567(13) 0.0418(11) -0.0080(9) 0.0029(9) -0.0040(9)
O2 0.0621(16) 0.0896(19) 0.0729(17) -0.0093(14) 0.0390(14) 0.0119(14)
O3 0.097(2) 0.150(3) 0.0599(17) -0.0424(18) 0.0369(16) 0.006(2)
O4 0.0787(17) 0.0686(15) 0.0312(11) -0.0109(11) -0.0102(11) 0.0159(13)
O5 0.0620(14) 0.0374(11) 0.0347(10) 0.0065(9) 0.0080(10) 0.0084(10)
O6 0.0477(12) 0.0376(11) 0.0392(10) -0.0054(9) 0.0071(9) -0.0076(9)
O7 0.0323(11) 0.0598(13) 0.0443(11) 0.0034(10) 0.0015(9) 0.0067(10)
O8 0.0460(12) 0.0506(13) 0.0536(12) -0.0050(10) 0.0261(10) 0.0021(10)
O9 0.0538(13) 0.0548(13) 0.0324(10) -0.0074(9) 0.0136(10) -0.0055(10)
O10 0.0265(10) 0.0804(15) 0.0368(10) -0.0003(10) 0.0067(8) -0.0045(10)
O11 0.0620(16) 0.098(2) 0.0454(13) 0.0032(12) 0.0258(12) 0.0124(14)
O12 0.0698(15) 0.0552(13) 0.0302(11) -0.0016(9) 0.0094(11) 0.0039(11)
O13 0.0327(11) 0.0663(14) 0.0403(11) -0.0027(10) -0.0044(9) 0.0073(10)
O14 0.0450(12) 0.0646(14) 0.0543(13) 0.0012(12) 0.0126(11) -0.0101(11)
O15 0.0484(13) 0.0730(15) 0.0431(12) 0.0072(11) 0.0102(10) 0.0170(11)
O16 0.0345(12) 0.148(3) 0.0518(14) 0.0113(15) 0.0199(11) 0.0054(14)
O17 0.0651(18) 0.288(5) 0.0453(15) 0.051(2) 0.0275(14) 0.052(2)
O18 0.0421(14) 0.143(2) 0.0392(12) 0.0214(14) 0.0065(11) 0.0173(15)
N1 0.0611(17) 0.0506(15) 0.0322(12) -0.0015(11) 0.0152(12) -0.0002(13)
N2 0.0431(14) 0.0613(16) 0.0371(13) -0.0043(12) 0.0133(12) 0.0038(13)
N3 0.0508(16) 0.092(2) 0.0393(14) -0.0131(14) 0.0122(13) -0.0052(16)
N4 0.0463(16) 0.102(2) 0.0485(16) -0.0189(16) 0.0123(14) -0.0019(16)
N5 0.071(2) 0.0575(17) 0.0527(17) -0.0113(14) 0.0383(16) -0.0073(16)
N6 0.0561(16) 0.0407(14) 0.0271(12) 0.0055(10) 0.0053(11) 0.0044(12)
N7 0.0370(13) 0.0376(13) 0.0297(11) 0.0037(10) 0.0037(10) -0.0048(11)
N8 0.0492(15) 0.0324(12) 0.0361(12) -0.0019(10) 0.0194(12) -0.0032(11)
N9 0.0616(18) 0.0414(14) 0.0320(12) 0.0009(10) 0.0145(13) 0.0047(13)
N10 0.0383(14) 0.0615(16) 0.0331(13) 0.0034(12) 0.0036(11) -0.0012(13)
N11 0.0358(14) 0.083(2) 0.0384(13) 0.0006(14) 0.0120(12) 0.0072(14)
N12 0.0407(14) 0.0756(18) 0.0342(13) 0.0116(13) 0.0149(12) 0.0083(14)
N13 0.073(2) 0.087(2) 0.0426(16) 0.0027(15) 0.0148(15) 0.0055(17)
C1 0.067(2) 0.067(2) 0.0461(18) -0.0068(16) 0.0297(17) 0.0020(19)
C2 0.0504(19) 0.078(2) 0.0499(19) -0.0054(17) 0.0252(16) 0.0078(18)
C3 0.0502(18) 0.0398(16) 0.0323(14) 0.0003(12) 0.0147(13) -0.0025(14)
C4 0.0417(16) 0.0350(15) 0.0285(13) 0.0006(11) 0.0089(12) -0.0045(12)
C5 0.0476(17) 0.0357(15) 0.0298(13) -0.0019(11) 0.0096(13) -0.0062(13)
C6 0.0314(14) 0.0358(14) 0.0300(13) 0.0045(11) 0.0046(11) -0.0055(12)
C7 0.0261(13) 0.0398(15) 0.0302(13) 0.0059(11) 0.0047(11) -0.0038(12)
C8 0.0478(18) 0.0497(18) 0.0345(14) -0.0048(13) 0.0171(14) -0.0063(14)
C9 0.0499(18) 0.0414(17) 0.0476(17) 0.0001(13) 0.0223(15) -0.0034(14)
C10 0.064(2) 0.142(4) 0.060(2) -0.019(3) 0.033(2) -0.011(3)
C11 0.049(2) 0.152(4) 0.066(2) -0.028(3) 0.021(2) -0.009(3)
C12 0.0453(18) 0.065(2) 0.0391(16) -0.0120(15) 0.0078(14) -0.0035(16)
C13 0.0451(17) 0.0445(17) 0.0359(15) -0.0064(13) 0.0053(13) 0.0015(14)
C14 0.0439(17) 0.0539(18) 0.0350(15) -0.0009(13) -0.0007(13) -0.0010(15)
C15 0.0339(15) 0.0518(18) 0.0384(15) -0.0013(13) 0.0018(12) 0.0027(14)
C16 0.0369(16) 0.0525(18) 0.0393(15) -0.0001(14) 0.0050(13) 0.0063(14)
C17 0.054(2) 0.081(2) 0.0391(17) -0.0009(16) 0.0118(15) 0.0138(18)
C18 0.050(2) 0.121(3) 0.050(2) 0.006(2) 0.0181(17) 0.014(2)
C19 0.0339(15) 0.0343(15) 0.0312(13) -0.0010(11) 0.0084(12) -0.0064(12)
C20 0.0344(14) 0.0305(13) 0.0295(13) 0.0022(11) 0.0104(11) -0.0045(12)
C21 0.0386(15) 0.0346(14) 0.0406(15) 0.0016(12) 0.0183(13) -0.0042(13)
C22 0.0521(18) 0.0360(15) 0.0385(15) -0.0020(12) 0.0229(14) -0.0036(14)
C23 0.0596(19) 0.0377(15) 0.0273(13) -0.0014(12) 0.0164(14) -0.0069(14)
C24 0.0439(15) 0.0323(14) 0.0264(13) 0.0004(11) 0.0078(12) -0.0016(12)
C25 0.0349(14) 0.0271(13) 0.0266(12) 0.0005(10) 0.0095(11) -0.0051(11)
C26 0.0354(14) 0.0249(12) 0.0253(12) 0.0016(10) 0.0085(11) -0.0031(11)
C27 0.0328(14) 0.0294(14) 0.0280(12) 0.0024(10) 0.0022(11) -0.0031(11)
C28 0.0331(14) 0.0306(14) 0.0356(14) 0.0011(11) 0.0116(12) -0.0030(12)
C29 0.0419(15) 0.0291(14) 0.0304(13) -0.0009(11) 0.0151(12) -0.0022(12)
C30 0.0354(14) 0.0322(14) 0.0282(12) -0.0018(11) 0.0068(11) -0.0057(12)
C31 0.0324(14) 0.0305(14) 0.0269(12) 0.0013(10) 0.0087(11) -0.0055(11)
C32 0.0322(15) 0.0484(17) 0.0336(14) -0.0024(12) 0.0107(12) -0.0019(13)
C33 0.0332(14) 0.0419(15) 0.0287(13) -0.0013(11) 0.0083(11) 0.0015(12)
C34 0.0409(16) 0.0424(16) 0.0347(14) 0.0005(12) 0.0149(13) 0.0005(13)
C35 0.0462(16) 0.0324(14) 0.0296(13) 0.0000(11) 0.0121(12) 0.0036(13)
C36 0.0409(16) 0.0308(14) 0.0288(13) 0.0002(11) 0.0030(12) 0.0019(12)
C37 0.0303(14) 0.0335(14) 0.0337(13) 0.0011(11) 0.0057(11) 0.0007(11)
C38 0.0325(14) 0.0368(15) 0.0301(13) -0.0013(11) 0.0086(11) 0.0025(12)
C39 0.0296(14) 0.0477(16) 0.0271(13) 0.0001(12) 0.0055(11) -0.0014(12)
C40 0.0271(14) 0.0603(19) 0.0349(14) 0.0023(13) 0.0055(12) 0.0029(13)
C41 0.0376(16) 0.070(2) 0.0364(15) 0.0061(14) 0.0160(13) 0.0024(15)
C42 0.0339(15) 0.0563(18) 0.0279(13) 0.0033(12) 0.0082(12) 0.0032(14)
C43 0.0274(13) 0.0481(17) 0.0315(13) -0.0027(12) 0.0059(11) 0.0004(12)
C44 0.0271(13) 0.0407(15) 0.0322(13) -0.0015(11) 0.0060(11) -0.0016(12)
C45 0.058(2) 0.070(2) 0.050(2) 0.0106(17) 0.0227(18) 0.0094(18)
C46 0.076(3) 0.102(3) 0.056(2) -0.009(2) 0.010(2) -0.005(2)

loop_
_atom_type_symbol
_atom_type_description
_atom_type_scat_dispersion_real
_atom_type_scat_dispersion_imag
_atom_type_scat_source
C C 0.0033 0.0016 'International Tables Vol C Tables 4.2.6.8 and 6.1.1.4'
H H 0.0000 0.0000 'International Tables Vol C Tables 4.2.6.8 and 6.1.1.4'
O O 0.0106 0.0060 'International Tables Vol C Tables 4.2.6.8 and 6.1.1.4'
N N 0.0061 0.0033 'International Tables Vol C Tables 4.2.6.8 and 6.1.1.4'
S S 0.1246 0.1234 'International Tables Vol C Tables 4.2.6.8 and 6.1.1.4'

loop_
_geom_angle_atom_site_label_1
_geom_angle_atom_site_label_2
_geom_angle_atom_site_label_3
_geom_angle
C6 S1 C4 95.00(13)
C5 S2 C6 94.85(13)
C8 S3 C7 94.75(13)
C9 S4 C7 94.16(13)
C15 S5 C13 93.97(14)
C14 S6 C15 94.23(14)
C17 S7 C16 94.43(15)
C18 S8 C16 94.14(16)
C3 N1 C1 106.9(2)
C3 N1 H1 126.6
C1 N1 H1 126.5
C3 N2 C2 104.6(2)
C12 N3 C10 106.3(3)
C12 N3 H2 126.6
C10 N3 H2 127.1
C12 N4 C11 104.2(3)
O3 N5 O2 125.1(3)
O3 N5 C22 117.2(3)
O2 N5 C22 117.6(3)
O4 N6 O5 125.5(2)
O4 N6 C24 118.3(2)
O5 N6 C24 116.1(2)
O7 N7 O6 125.2(2)
O7 N7 C27 117.6(2)
O6 N7 C27 117.1(2)
O9 N8 O8 124.5(2)
O9 N8 C29 117.3(2)
O8 N8 C29 118.2(2)
O12 N9 O11 124.7(2)
O12 N9 C35 118.0(3)
O11 N9 C35 117.3(2)
O13 N10 O14 124.6(3)
O13 N10 C37 118.7(2)
O14 N10 C37 116.5(2)
O16 N11 O15 125.1(3)
O16 N11 C40 117.7(3)
O15 N11 C40 117.1(2)
O18 N12 O17 122.6(3)
O18 N12 C42 118.9(2)
O17 N12 C42 118.4(3)
C2 C1 N1 106.1(3)
C2 C1 H3 127.0
N1 C1 H3 126.8
C1 C2 N2 111.0(3)
C1 C2 H4 123.6
N2 C2 H4 125.4
N2 C3 N1 111.3(3)
N2 C3 C4 124.5(2)
N1 C3 C4 124.1(3)
C5 C4 C3 128.0(2)
C5 C4 S1 117.1(2)
C3 C4 S1 114.88(19)
C4 C5 S2 118.3(2)
C4 C5 H5 120.1
S2 C5 H5 121.5
C7 C6 S1 121.05(19)
C7 C6 S2 124.2(2)
S1 C6 S2 114.70(15)
C6 C7 S4 124.27(19)
C6 C7 S3 121.0(2)
S4 C7 S3 114.75(15)
C9 C8 S3 118.0(2)
C9 C8 H6 120.7
S3 C8 H6 121.4
C8 C9 S4 117.7(2)
C8 C9 H7 121.3
S4 C9 H7 121.0
C11 C10 N3 106.6(3)
C11 C10 H8 125.3
N3 C10 H8 128.1
C10 C11 N4 110.6(3)
C10 C11 H9 123.7
N4 C11 H9 125.7
N4 C12 N3 112.3(3)
N4 C12 C13 123.8(3)
N3 C12 C13 123.9(3)
C14 C13 C12 126.9(3)
C14 C13 S5 116.8(2)
C12 C13 S5 116.2(2)
C13 C14 S6 119.4(2)
C13 C14 H10 119.7
S6 C14 H10 121.0
C16 C15 S5 123.2(2)
C16 C15 S6 121.5(2)
S5 C15 S6 115.37(17)
C15 C16 S7 123.0(2)
C15 C16 S8 122.5(2)
S7 C16 S8 114.42(17)
C18 C17 S7 118.2(3)
C18 C17 H11 121.3
S7 C17 H11 120.5
C17 C18 S8 117.9(3)
C17 C18 H12 120.8
S8 C18 H12 121.3
O1 C19 C31 126.9(2)
O1 C19 C20 127.5(3)
C31 C19 C20 105.6(2)
C21 C20 C25 123.7(2)
C21 C20 C19 127.7(2)
C25 C20 C19 108.5(2)
C20 C21 C22 116.4(3)
C20 C21 H13 121.8
C22 C21 H13 121.8
C21 C22 C23 122.8(3)
C21 C22 N5 118.6(3)
C23 C22 N5 118.5(3)
C24 C23 C22 118.6(2)
C24 C23 H14 120.5
C22 C23 H14 120.8
C23 C24 C25 121.4(3)
C23 C24 N6 116.7(2)
C25 C24 N6 121.5(2)
C24 C25 C20 116.7(2)
C24 C25 C26 134.8(2)
C20 C25 C26 108.4(2)
C27 C26 C31 117.0(2)
C27 C26 C25 135.2(2)
C31 C26 C25 107.8(2)
C26 C27 C28 121.1(2)
C26 C27 N7 122.4(2)
C28 C27 N7 116.1(2)
C29 C28 C27 119.0(2)
C29 C28 H15 120.7
C27 C28 H15 120.3
C28 C29 C30 122.5(2)
C28 C29 N8 117.8(2)
C30 C29 N8 119.7(2)
C31 C30 C29 116.6(2)
C31 C30 H16 121.4
C29 C30 H16 122.0
C30 C31 C26 123.3(2)
C30 C31 C19 127.6(2)
C26 C31 C19 108.9(2)
O10 C32 C33 126.7(3)
O10 C32 C44 128.5(2)
C33 C32 C44 104.8(2)
C34 C33 C38 123.4(2)
C34 C33 C32 127.3(2)
C38 C33 C32 109.1(2)
C35 C34 C33 116.9(3)
C35 C34 H17 121.6
C33 C34 H17 121.5
C36 C35 C34 122.6(2)
C36 C35 N9 118.8(2)
C34 C35 N9 118.4(3)
C35 C36 C37 119.0(2)
C35 C36 H18 120.6
C37 C36 H18 120.4
C36 C37 C38 121.5(2)
C36 C37 N10 116.4(2)
C38 C37 N10 121.6(2)
C37 C38 C33 116.4(2)
C37 C38 C39 134.8(2)
C33 C38 C39 108.7(2)
C40 C39 C44 117.5(2)
C40 C39 C38 135.3(2)
C44 C39 C38 107.2(2)
C39 C40 C41 121.1(3)
C39 C40 N11 122.9(2)
C41 C40 N11 115.9(3)
C42 C41 C40 119.0(3)
C42 C41 H19 120.5
C40 C41 H19 120.5
C41 C42 C43 122.4(2)
C41 C42 N12 118.8(3)
C43 C42 N12 118.7(2)
C42 C43 C44 116.9(2)
C42 C43 H20 122.1
C44 C43 H20 121.0
C43 C44 C39 122.2(3)
C43 C44 C32 128.1(2)
C39 C44 C32 109.6(2)
N13 C45 C46 179.1(4)
C45 C46 H21 111.2
C45 C46 H22 109.8
H21 C46 H22 110.3
C45 C46 H23 109.0
H21 C46 H23 109.4
H22 C46 H23 107.1

loop_
_geom_bond_atom_site_label_1
_geom_bond_atom_site_label_2
_geom_bond_distance
S1 C6 1.754(3)
S1 C4 1.761(3)
S2 C5 1.745(3)
S2 C6 1.760(3)
S3 C8 1.734(3)
S3 C7 1.756(3)
S4 C9 1.755(3)
S4 C7 1.755(3)
S5 C15 1.752(3)
S5 C13 1.770(3)
S6 C14 1.721(3)
S6 C15 1.764(3)
S7 C17 1.740(3)
S7 C16 1.759(3)
S8 C18 1.752(4)
S8 C16 1.755(3)
O1 C19 1.210(3)
O2 N5 1.215(4)
O3 N5 1.209(4)
O4 N6 1.218(3)
O5 N6 1.225(3)
O6 N7 1.226(3)
O7 N7 1.223(3)
O8 N8 1.231(3)
O9 N8 1.221(3)
O10 C32 1.209(3)
O11 N9 1.227(3)
O12 N9 1.219(3)
O13 N10 1.225(3)
O14 N10 1.242(3)
O15 N11 1.239(3)
O16 N11 1.228(3)
O17 N12 1.206(3)
O18 N12 1.179(3)
N1 C3 1.366(3)
N1 C1 1.369(4)
N1 H1 0.959
N2 C3 1.322(4)
N2 C2 1.382(4)
N3 C12 1.366(4)
N3 C10 1.365(4)
N3 H2 0.963
N4 C12 1.324(4)
N4 C11 1.384(5)
N5 C22 1.485(4)
N6 C24 1.467(3)
N7 C27 1.468(3)
N8 C29 1.476(3)
N9 C35 1.482(3)
N10 C37 1.463(4)
N11 C40 1.474(4)
N12 C42 1.469(3)
N13 C45 1.131(4)
C1 C2 1.345(4)
C1 H3 0.957
C2 H4 0.950
C3 C4 1.458(4)
C4 C5 1.328(4)
C5 H5 0.956
C6 C7 1.353(4)
C8 C9 1.327(4)
C8 H6 0.963
C9 H7 0.965
C10 C11 1.357(5)
C10 H8 0.969
C11 H9 0.956
C12 C13 1.453(4)
C13 C14 1.327(4)
C14 H10 0.964
C15 C16 1.360(4)
C17 C18 1.311(5)
C17 H11 0.957
C18 H12 0.971
C19 C31 1.487(4)
C19 C20 1.501(4)
C20 C21 1.376(4)
C20 C25 1.409(3)
C21 C22 1.386(4)
C21 H13 0.963
C22 C23 1.387(4)
C23 C24 1.383(4)
C23 H14 0.956
C24 C25 1.396(3)
C25 C26 1.493(3)
C26 C27 1.382(4)
C26 C31 1.413(3)
C27 C28 1.387(4)
C28 C29 1.381(3)
C28 H15 0.956
C29 C30 1.387(4)
C30 C31 1.375(3)
C30 H16 0.955
C32 C33 1.488(4)
C32 C44 1.495(4)
C33 C34 1.383(4)
C33 C38 1.404(4)
C34 C35 1.381(4)
C34 H17 0.959
C35 C36 1.372(4)
C36 C37 1.385(4)
C36 H18 0.960
C37 C38 1.396(3)
C38 C39 1.492(3)
C39 C40 1.383(4)
C39 C44 1.404(4)
C40 C41 1.384(4)
C41 C42 1.372(4)
C41 H19 0.966
C42 C43 1.388(4)
C43 C44 1.387(4)
C43 H20 0.956
C45 C46 1.458(5)
C46 H21 0.932
C46 H22 0.959
C46 H23 0.969

loop_
_geom_torsion_atom_site_label_1
_geom_torsion_atom_site_label_2
_geom_torsion_atom_site_label_3
_geom_torsion_atom_site_label_4
_geom_torsion
C3 N1 C1 C2 -0.3(4)
N1 C1 C2 N2 0.7(4)
C3 N2 C2 C1 -0.8(4)
C2 N2 C3 N1 0.6(3)
C2 N2 C3 C4 -177.2(3)
C1 N1 C3 N2 -0.2(4)
C1 N1 C3 C4 177.7(3)
N2 C3 C4 C5 168.9(3)
N1 C3 C4 C5 -8.7(5)
N2 C3 C4 S1 -9.2(4)
N1 C3 C4 S1 173.2(2)
C6 S1 C4 C5 -2.2(2)
C6 S1 C4 C3 176.2(2)
C3 C4 C5 S2 -176.3(2)
S1 C4 C5 S2 1.8(3)
C6 S2 C5 C4 -0.4(2)
C4 S1 C6 C7 -177.5(2)
C4 S1 C6 S2 1.89(17)
C5 S2 C6 C7 178.2(2)
C5 S2 C6 S1 -1.17(17)
S1 C6 C7 S4 178.90(14)
S2 C6 C7 S4 -0.5(4)
S1 C6 C7 S3 0.5(3)
S2 C6 C7 S3 -178.84(14)
C9 S4 C7 C6 173.9(2)
C9 S4 C7 S3 -7.65(17)
C8 S3 C7 C6 -173.7(2)
C8 S3 C7 S4 7.82(17)
C7 S3 C8 C9 -4.9(3)
S3 C8 C9 S4 0.3(3)
C7 S4 C9 C8 4.5(3)
C12 N3 C10 C11 0.2(5)
N3 C10 C11 N4 -0.2(6)
C12 N4 C11 C10 0.1(5)
C11 N4 C12 N3 0.0(4)
C11 N4 C12 C13 179.0(3)
C10 N3 C12 N4 -0.1(4)
C10 N3 C12 C13 -179.2(3)
N4 C12 C13 C14 171.7(3)
N3 C12 C13 C14 -9.4(5)
N4 C12 C13 S5 -6.0(4)
N3 C12 C13 S5 172.9(3)
C15 S5 C13 C14 2.4(3)
C15 S5 C13 C12 -179.7(2)
C12 C13 C14 S6 -176.9(3)
S5 C13 C14 S6 0.8(4)
C15 S6 C14 C13 -3.5(3)
C13 S5 C15 C16 174.8(3)
C13 S5 C15 S6 -4.63(19)
C14 S6 C15 C16 -174.5(3)
C14 S6 C15 S5 5.0(2)
S5 C15 C16 S7 -1.4(4)
S6 C15 C16 S7 178.00(17)
S5 C15 C16 S8 177.51(17)
S6 C15 C16 S8 -3.1(4)
C17 S7 C16 C15 -172.5(3)
C17 S7 C16 S8 8.5(2)
C18 S8 C16 C15 171.7(3)
C18 S8 C16 S7 -9.2(2)
C16 S7 C17 C18 -4.0(4)
S7 C17 C18 S8 -2.0(5)
C16 S8 C18 C17 6.9(4)
O1 C19 C20 C21 4.4(5)
C31 C19 C20 C21 -176.7(3)
O1 C19 C20 C25 -179.2(3)
C31 C19 C20 C25 -0.3(3)
C25 C20 C21 C22 0.4(4)
C19 C20 C21 C22 176.2(2)
C20 C21 C22 C23 -3.9(4)
C20 C21 C22 N5 177.9(2)
O3 N5 C22 C21 176.2(3)
O2 N5 C22 C21 -3.9(4)
O3 N5 C22 C23 -2.1(4)
O2 N5 C22 C23 177.8(3)
C21 C22 C23 C24 1.9(4)
N5 C22 C23 C24 -179.9(3)
C22 C23 C24 C25 3.8(4)
C22 C23 C24 N6 -169.3(2)
O4 N6 C24 C23 -35.3(4)
O5 N6 C24 C23 141.5(3)
O4 N6 C24 C25 151.6(3)
O5 N6 C24 C25 -31.6(4)
C23 C24 C25 C20 -6.8(4)
N6 C24 C25 C20 165.9(2)
C23 C24 C25 C26 177.0(3)
N6 C24 C25 C26 -10.3(5)
C21 C20 C25 C24 4.8(4)
C19 C20 C25 C24 -171.8(2)
C21 C20 C25 C26 -178.1(2)
C19 C20 C25 C26 5.4(3)
C24 C25 C26 C27 -14.8(5)
C20 C25 C26 C27 168.8(3)
C24 C25 C26 C31 167.7(3)
C20 C25 C26 C31 -8.7(3)
C31 C26 C27 C28 -7.8(4)
C25 C26 C27 C28 174.9(3)
C31 C26 C27 N7 164.8(2)
C25 C26 C27 N7 -12.5(4)
O7 N7 C27 C26 152.6(2)
O6 N7 C27 C26 -30.6(3)
O7 N7 C27 C28 -34.5(3)
O6 N7 C27 C28 142.3(2)
C26 C27 C28 C29 3.4(4)
N7 C27 C28 C29 -169.6(2)
C27 C28 C29 C30 3.3(4)
C27 C28 C29 N8 179.9(2)
O9 N8 C29 C28 -178.9(2)
O8 N8 C29 C28 1.3(4)
O9 N8 C29 C30 -2.2(4)
O8 N8 C29 C30 178.0(2)
C28 C29 C30 C31 -4.9(4)
N8 C29 C30 C31 178.5(2)
C29 C30 C31 C26 0.1(4)
C29 C30 C31 C19 174.9(2)
C27 C26 C31 C30 6.1(4)
C25 C26 C31 C30 -175.9(2)
C27 C26 C31 C19 -169.6(2)
C25 C26 C31 C19 8.4(3)
O1 C19 C31 C30 -1.7(5)
C20 C19 C31 C30 179.4(2)
O1 C19 C31 C26 173.8(3)
C20 C19 C31 C26 -5.2(3)
O10 C32 C33 C34 6.7(5)
C44 C32 C33 C34 -173.8(3)
O10 C32 C33 C38 -178.4(3)
C44 C32 C33 C38 1.1(3)
C38 C33 C34 C35 0.8(4)
C32 C33 C34 C35 175.0(3)
C33 C34 C35 C36 -2.1(4)
C33 C34 C35 N9 -177.0(2)
O12 N9 C35 C36 5.6(4)
O11 N9 C35 C36 -174.0(3)
O12 N9 C35 C34 -179.3(2)
O11 N9 C35 C34 1.2(4)
C34 C35 C36 C37 -0.3(4)
N9 C35 C36 C37 174.6(2)
C35 C36 C37 C38 4.2(4)
C35 C36 C37 N10 -168.2(2)
O13 N10 C37 C36 -37.6(4)
O14 N10 C37 C36 137.4(3)
O13 N10 C37 C38 149.9(3)
O14 N10 C37 C38 -35.0(4)
C36 C37 C38 C33 -5.4(4)
N10 C37 C38 C33 166.7(2)
C36 C37 C38 C39 179.9(3)
N10 C37 C38 C39 -8.0(5)
C34 C33 C38 C37 2.8(4)
C32 C33 C38 C37 -172.3(2)
C34 C33 C38 C39 178.9(3)
C32 C33 C38 C39 3.7(3)
C37 C38 C39 C40 -14.7(6)
C33 C38 C39 C40 170.3(3)
C37 C38 C39 C44 167.5(3)
C33 C38 C39 C44 -7.4(3)
C44 C39 C40 C41 -10.5(4)
C38 C39 C40 C41 171.9(3)
C44 C39 C40 N11 164.5(3)
C38 C39 C40 N11 -13.1(5)
O16 N11 C40 C39 155.3(3)
O15 N11 C40 C39 -27.4(4)
O16 N11 C40 C41 -29.4(4)
O15 N11 C40 C41 147.8(3)
C39 C40 C41 C42 5.3(5)
N11 C40 C41 C42 -170.0(3)
C40 C41 C42 C43 2.7(5)
C40 C41 C42 N12 -179.9(3)
O18 N12 C42 C41 175.2(3)
O17 N12 C42 C41 -5.2(5)
O18 N12 C42 C43 -7.3(4)
O17 N12 C42 C43 172.3(4)
C41 C42 C43 C44 -5.0(4)
N12 C42 C43 C44 177.7(3)
C42 C43 C44 C39 -0.7(4)
C42 C43 C44 C32 177.3(3)
C40 C39 C44 C43 8.2(4)
C38 C39 C44 C43 -173.6(2)
C40 C39 C44 C32 -170.1(3)
C38 C39 C44 C32 8.1(3)
O10 C32 C44 C43 -4.5(5)
C33 C32 C44 C43 176.0(3)
O10 C32 C44 C39 173.6(3)
C33 C32 C44 C39 -5.9(3)
